data_4320765
loop_
_publ_author_name
'Volker Raab'
'Jennifer Kipke'
'Olaf Burghaus'
'J\"org Sundermeyer'

_publ_contact_author
;
         Joerg Sundermeyer
         Fachbereich Chemie der Universit\"at
         Philipps Universit\"at Marburg
         Hans-Meerwein-Str.
         35032 Marburg
         Bundesrepublik Deutschland
;
_publ_contact_author_email jsu@chemie.uni-marburg.de
_publ_contact_author_fax '+49 6421 2828917 '
_publ_contact_author_phone '+49 6421 2825693 '
_publ_section_title
;
 Copper Complexes of Novel Superbasic Peralkylguanidine Derivatives of
 Tris(2-aminoethyl)amine as Constraint Geometry Ligands
;
_journal_name_full 'Inorganic Chemistry'
_journal_page_first 6964
_journal_page_last 6971
_journal_paper_doi 10.1021/ic010563r
_journal_volume 40
_journal_year 2001
_chemical_formula_sum 'C23 H51 Cl2 Cu N11 O8'
_chemical_formula_weight 744.19
_chemical_name_systematic
;
  ?
;
_space_group_IT_number 14
_symmetry_cell_setting monoclinic
_symmetry_space_group_name_Hall '-P 2ybc'
_symmetry_space_group_name_H-M 'P 1 21/c 1'
_atom_sites_solution_hydrogens geom
_atom_sites_solution_primary direct
_atom_sites_solution_secondary difmap
_audit_creation_method SHELXL-97
_cell_angle_alpha 90.00
_cell_angle_beta 94.194(19)
_cell_angle_gamma 90.00
_cell_formula_units_Z 4
_cell_length_a 16.080(2)
_cell_length_b 13.2459(13)
_cell_length_c 16.367(3)
_cell_measurement_reflns_used 25
_cell_measurement_temperature 193(2)
_cell_measurement_theta_max 14.522
_cell_measurement_theta_min 11.194
_cell_volume 3476.7(8)
_computing_cell_refinement 'CAD4 EXPRESS'
_computing_data_collection 'CAD4 EXPRESS'
_computing_data_reduction 'XCAD4 (Harms, 1997)'
_computing_molecular_graphics 'Siemens SHELXTL'
_computing_publication_material 'Siemens SHELXTL'
_computing_structure_refinement 'SHELXL-97 (Sheldrick, 1997)'
_computing_structure_solution 'SHELXS-97 (Sheldrick, 1990)'
_diffrn_ambient_temperature 193(2)
_diffrn_measured_fraction_theta_full 0.999
_diffrn_measured_fraction_theta_max 0.999
_diffrn_measurement_device_type 'Enraf Nonius CAD4'
_diffrn_measurement_method Omega-scans
_diffrn_radiation_monochromator graphite
_diffrn_radiation_source 'fine-focus sealed tube'
_diffrn_radiation_type MoK\a
_diffrn_radiation_wavelength 0.71073
_diffrn_reflns_av_R_equivalents 0.0298
_diffrn_reflns_av_sigmaI/netI 0.0228
_diffrn_reflns_limit_h_max 19
_diffrn_reflns_limit_h_min -19
_diffrn_reflns_limit_k_max 0
_diffrn_reflns_limit_k_min -15
_diffrn_reflns_limit_l_max 19
_diffrn_reflns_limit_l_min 0
_diffrn_reflns_number 6641
_diffrn_reflns_theta_full 24.97
_diffrn_reflns_theta_max 24.97
_diffrn_reflns_theta_min 2.40
_diffrn_standards_decay_% 0
_diffrn_standards_interval_time 120
_diffrn_standards_number 2
_exptl_absorpt_coefficient_mu 0.841
_exptl_absorpt_correction_T_max 0.8842
_exptl_absorpt_correction_T_min 0.4319
_exptl_crystal_colour DUNKELGRUEN
_exptl_crystal_density_diffrn 1.422
_exptl_crystal_density_method 'not measured'
_exptl_crystal_description QUADER
_exptl_crystal_F_000 1572
_exptl_crystal_size_max 1.20
_exptl_crystal_size_mid 0.30
_exptl_crystal_size_min 0.15
_refine_diff_density_max 0.626
_refine_diff_density_min -1.349
_refine_diff_density_rms 0.124
_refine_ls_extinction_method none
_refine_ls_goodness_of_fit_ref 1.198
_refine_ls_hydrogen_treatment refxyz
_refine_ls_matrix_type full
_refine_ls_number_parameters 418
_refine_ls_number_reflns 6091
_refine_ls_number_restraints 0
_refine_ls_restrained_S_all 1.198
_refine_ls_R_factor_all 0.0761
_refine_ls_R_factor_gt 0.0618
_refine_ls_shift/su_max 0.003
_refine_ls_shift/su_mean 0.000
_refine_ls_structure_factor_coef Fsqd
_refine_ls_weighting_details 'calc w=1/[\s^2^(Fo^2^)+(0.0940P)^2^+11.4014P] where P=(Fo^2^+2Fc^2^)/3'
_refine_ls_weighting_scheme calc
_refine_ls_wR_factor_gt 0.1837
_refine_ls_wR_factor_ref 0.2073
_reflns_number_gt 5019
_reflns_number_total 6091
_reflns_threshold_expression >2sigma(I)
_cod_data_source_file ic010563r_2.cif
_cod_data_source_block vr04
_cod_original_cell_volume 3476.7(9)
_cod_database_code 4320765

loop_
_symmetry_equiv_pos_as_xyz
'x, y, z'
'-x, y+1/2, -z+1/2'
'-x, -y, -z'
'x, -y-1/2, z-1/2'

loop_
_atom_site_label
_atom_site_type_symbol
_atom_site_fract_x
_atom_site_fract_y
_atom_site_fract_z
_atom_site_U_iso_or_equiv
_atom_site_adp_type
_atom_site_occupancy
_atom_site_symmetry_multiplicity
_atom_site_calc_flag
_atom_site_refinement_flags
_atom_site_disorder_assembly
_atom_site_disorder_group
Cu1 Cu 0.23589(4) 0.49359(4) 0.22525(3) 0.0243(2) Uani 1 1 d . . .
Cl1 Cl 0.88135(11) 0.60270(13) 0.15625(9) 0.0549(4) Uani 1 1 d . . .
Cl2 Cl 0.57481(8) 0.27420(10) 0.06782(8) 0.0387(3) Uani 1 1 d . . .
O1 O 0.9577(4) 0.6578(7) 0.1674(7) 0.151(4) Uani 1 1 d . . .
O2 O 0.8987(5) 0.4977(4) 0.1495(4) 0.103(2) Uani 1 1 d . . .
O3 O 0.8422(5) 0.6355(6) 0.0827(4) 0.113(3) Uani 1 1 d . . .
O4 O 0.8321(6) 0.6243(7) 0.2190(5) 0.145(4) Uani 1 1 d . . .
O5 O 0.4934(3) 0.2654(4) 0.0977(3) 0.0705(15) Uani 1 1 d . . .
O6 O 0.6083(3) 0.1758(3) 0.0564(3) 0.0623(13) Uani 1 1 d . . .
O7 O 0.5689(3) 0.3279(3) -0.0089(3) 0.0570(12) Uani 1 1 d . . .
O8 O 0.6285(3) 0.3291(4) 0.1259(3) 0.0551(12) Uani 1 1 d . . .
N1 N 0.1687(3) 0.4990(3) 0.3288(3) 0.0315(10) Uani 1 1 d . . .
N2 N 0.3361(2) 0.4809(3) 0.3100(2) 0.0267(9) Uani 1 1 d . . .
N3 N 0.4765(3) 0.4434(4) 0.3524(3) 0.0426(11) Uani 1 1 d . . .
N4 N 0.4450(3) 0.5582(4) 0.2484(3) 0.0378(11) Uani 1 1 d . . .
N5 N 0.1661(2) 0.3659(3) 0.1990(2) 0.0264(8) Uani 1 1 d . . .
N6 N 0.1091(3) 0.2459(3) 0.1053(3) 0.0308(9) Uani 1 1 d . . .
N7 N 0.2513(3) 0.2526(3) 0.1373(2) 0.0284(9) Uani 1 1 d . . .
N8 N 0.1844(3) 0.6364(3) 0.2051(2) 0.0284(9) Uani 1 1 d . . .
N9 N 0.1786(3) 0.7986(3) 0.1462(3) 0.0371(10) Uani 1 1 d . . .
N10 N 0.1608(3) 0.6559(3) 0.0652(3) 0.0331(10) Uani 1 1 d . . .
N11 N 0.2979(3) 0.4834(3) 0.1239(3) 0.0316(9) Uani 1 1 d . . .
C1 C 0.2296(3) 0.5066(4) 0.4008(3) 0.0300(11) Uani 1 1 d . . .
H1B H 0.2040 0.4812 0.4500 0.036 Uiso 1 1 calc R . .
H1C H 0.2449 0.5782 0.4103 0.036 Uiso 1 1 calc R . .
C2 C 0.3071(3) 0.4462(4) 0.3878(3) 0.0321(11) Uani 1 1 d . . .
H2B H 0.3503 0.4583 0.4331 0.039 Uiso 1 1 calc R . .
H2C H 0.2942 0.3732 0.3854 0.039 Uiso 1 1 calc R . .
C3 C 0.4164(3) 0.4928(4) 0.3044(3) 0.0299(11) Uani 1 1 d . . .
C4 C 0.5531(4) 0.4950(6) 0.3831(4) 0.0597(19) Uani 1 1 d . . .
H4B H 0.5464 0.5679 0.3753 0.090 Uiso 1 1 calc R . .
H4C H 0.5998 0.4711 0.3530 0.090 Uiso 1 1 calc R . .
H4D H 0.5644 0.4803 0.4416 0.090 Uiso 1 1 calc R . .
C5 C 0.4657(4) 0.3403(5) 0.3798(4) 0.0509(16) Uani 1 1 d . . .
H5B H 0.4200 0.3085 0.3462 0.076 Uiso 1 1 calc R . .
H5C H 0.4525 0.3405 0.4373 0.076 Uiso 1 1 calc R . .
H5D H 0.5173 0.3023 0.3744 0.076 Uiso 1 1 calc R . .
C6 C 0.4021(4) 0.6519(4) 0.2277(3) 0.0384(13) Uani 1 1 d . . .
H6B H 0.3544 0.6593 0.2613 0.058 Uiso 1 1 calc R . .
H6C H 0.3823 0.6512 0.1697 0.058 Uiso 1 1 calc R . .
H6D H 0.4405 0.7087 0.2383 0.058 Uiso 1 1 calc R . .
C7 C 0.5159(3) 0.5340(6) 0.2013(4) 0.0523(17) Uani 1 1 d . . .
H7B H 0.5359 0.4659 0.2155 0.078 Uiso 1 1 calc R . .
H7C H 0.5607 0.5829 0.2142 0.078 Uiso 1 1 calc R . .
H7D H 0.4987 0.5371 0.1427 0.078 Uiso 1 1 calc R . .
C8 C 0.1191(3) 0.4050(4) 0.3295(3) 0.0343(11) Uani 1 1 d . . .
H8B H 0.0701 0.4155 0.3618 0.041 Uiso 1 1 calc R . .
H8C H 0.1534 0.3503 0.3558 0.041 Uiso 1 1 calc R . .
C9 C 0.0902(3) 0.3746(4) 0.2426(3) 0.0312(11) Uani 1 1 d . . .
H9A H 0.0602 0.3094 0.2422 0.037 Uiso 1 1 calc R . .
H9B H 0.0526 0.4265 0.2167 0.037 Uiso 1 1 calc R . .
C10 C 0.1750(3) 0.2907(3) 0.1481(3) 0.0262(10) Uani 1 1 d . . .
C11 C 0.1055(4) 0.1376(4) 0.0904(4) 0.0478(15) Uani 1 1 d . . .
H11A H 0.1541 0.1051 0.1188 0.072 Uiso 1 1 calc R . .
H11B H 0.1054 0.1248 0.0315 0.072 Uiso 1 1 calc R . .
H11C H 0.0544 0.1102 0.1110 0.072 Uiso 1 1 calc R . .
C12 C 0.0357(3) 0.3023(4) 0.0753(4) 0.0411(13) Uani 1 1 d . . .
H12A H 0.0475 0.3748 0.0792 0.062 Uiso 1 1 calc R . .
H12B H -0.0108 0.2859 0.1084 0.062 Uiso 1 1 calc R . .
H12C H 0.0208 0.2843 0.0180 0.062 Uiso 1 1 calc R . .
C13 C 0.3174(3) 0.2533(4) 0.2031(3) 0.0380(12) Uani 1 1 d . . .
H13A H 0.2938 0.2697 0.2550 0.057 Uiso 1 1 calc R . .
H13B H 0.3593 0.3041 0.1913 0.057 Uiso 1 1 calc R . .
H13C H 0.3438 0.1866 0.2072 0.057 Uiso 1 1 calc R . .
C14 C 0.2740(4) 0.2127(4) 0.0602(3) 0.0378(12) Uani 1 1 d . . .
H14A H 0.2316 0.2316 0.0169 0.057 Uiso 1 1 calc R . .
H14B H 0.2777 0.1389 0.0638 0.057 Uiso 1 1 calc R . .
H14C H 0.3281 0.2403 0.0476 0.057 Uiso 1 1 calc R . .
C15 C 0.1153(3) 0.5894(4) 0.3224(3) 0.0340(11) Uani 1 1 d . . .
H15A H 0.1003 0.6097 0.3776 0.041 Uiso 1 1 calc R . .
H15B H 0.0632 0.5739 0.2888 0.041 Uiso 1 1 calc R . .
C16 C 0.1601(4) 0.6749(4) 0.2838(3) 0.0351(12) Uani 1 1 d . . .
H16A H 0.1229 0.7341 0.2754 0.042 Uiso 1 1 calc R . .
H16B H 0.2100 0.6953 0.3190 0.042 Uiso 1 1 calc R . .
C17 C 0.1756(3) 0.6951(4) 0.1415(3) 0.0276(10) Uani 1 1 d . . .
C18 C 0.1227(4) 0.8612(4) 0.0946(4) 0.0497(15) Uani 1 1 d . . .
H18A H 0.0807 0.8185 0.0650 0.074 Uiso 1 1 calc R . .
H18B H 0.1545 0.8976 0.0552 0.074 Uiso 1 1 calc R . .
H18C H 0.0949 0.9097 0.1287 0.074 Uiso 1 1 calc R . .
C19 C 0.2331(4) 0.8526(4) 0.2062(4) 0.0492(15) Uani 1 1 d . . .
H19A H 0.2726 0.8052 0.2338 0.074 Uiso 1 1 calc R . .
H19B H 0.1995 0.8843 0.2468 0.074 Uiso 1 1 calc R . .
H19C H 0.2638 0.9048 0.1785 0.074 Uiso 1 1 calc R . .
C20 C 0.1996(4) 0.6952(5) -0.0055(3) 0.0448(14) Uani 1 1 d . . .
H20A H 0.2369 0.7510 0.0116 0.067 Uiso 1 1 calc R . .
H20B H 0.1563 0.7198 -0.0460 0.067 Uiso 1 1 calc R . .
H20C H 0.2316 0.6415 -0.0299 0.067 Uiso 1 1 calc R . .
C21 C 0.1155(3) 0.5613(4) 0.0534(3) 0.0337(11) Uani 1 1 d . . .
H21A H 0.0804 0.5506 0.0991 0.051 Uiso 1 1 calc R . .
H21B H 0.1553 0.5054 0.0511 0.051 Uiso 1 1 calc R . .
H21C H 0.0804 0.5641 0.0019 0.051 Uiso 1 1 calc R . .
C22 C 0.3262(3) 0.4674(4) 0.0623(3) 0.0319(11) Uani 1 1 d . . .
C23 C 0.3595(5) 0.4471(5) -0.0149(4) 0.0435(14) Uani 1 1 d . . .
H23C H 0.406(4) 0.405(6) -0.005(4) 0.06(2) Uiso 1 1 d . . .
H23B H 0.370(5) 0.512(6) -0.046(5) 0.08(3) Uiso 1 1 d . . .
H23A H 0.327(5) 0.416(6) -0.045(5) 0.07(3) Uiso 1 1 d . . .

loop_
_atom_site_aniso_label
_atom_site_aniso_U_11
_atom_site_aniso_U_22
_atom_site_aniso_U_33
_atom_site_aniso_U_23
_atom_site_aniso_U_13
_atom_site_aniso_U_12
Cu1 0.0315(3) 0.0236(3) 0.0176(3) -0.0006(2) 0.0009(2) 0.0012(2)
Cl1 0.0725(11) 0.0538(9) 0.0369(8) -0.0152(7) -0.0068(7) 0.0220(8)
Cl2 0.0423(7) 0.0366(7) 0.0360(7) 0.0055(5) -0.0057(5) -0.0028(6)
O1 0.075(4) 0.133(7) 0.237(10) -0.104(7) -0.036(5) 0.012(4)
O2 0.161(7) 0.060(4) 0.087(5) -0.006(3) 0.007(5) 0.041(4)
O3 0.144(6) 0.104(5) 0.085(5) 0.025(4) -0.039(4) 0.012(5)
O4 0.201(9) 0.139(7) 0.109(6) -0.045(5) 0.102(6) 0.015(6)
O5 0.038(2) 0.095(4) 0.079(4) 0.015(3) 0.011(2) -0.005(2)
O6 0.073(3) 0.041(2) 0.071(3) 0.001(2) -0.005(3) 0.017(2)
O7 0.086(3) 0.049(3) 0.034(2) 0.0114(19) -0.011(2) -0.017(2)
O8 0.063(3) 0.060(3) 0.040(2) -0.002(2) -0.011(2) -0.015(2)
N1 0.042(2) 0.026(2) 0.025(2) -0.0002(17) -0.0056(18) 0.0026(18)
N2 0.030(2) 0.031(2) 0.0187(19) -0.0002(16) -0.0009(16) -0.0017(17)
N3 0.041(3) 0.048(3) 0.037(3) -0.007(2) -0.010(2) 0.009(2)
N4 0.034(2) 0.049(3) 0.031(2) -0.003(2) 0.0055(19) -0.009(2)
N5 0.028(2) 0.025(2) 0.027(2) -0.0037(17) 0.0017(16) 0.0045(16)
N6 0.034(2) 0.022(2) 0.035(2) -0.0026(17) -0.0009(18) -0.0036(17)
N7 0.033(2) 0.026(2) 0.025(2) -0.0042(16) -0.0028(17) 0.0029(17)
N8 0.037(2) 0.027(2) 0.022(2) -0.0010(17) 0.0020(17) 0.0036(17)
N9 0.050(3) 0.022(2) 0.038(3) 0.0017(18) -0.005(2) 0.0018(19)
N10 0.047(3) 0.029(2) 0.024(2) 0.0042(17) -0.0005(18) 0.0029(19)
N11 0.036(2) 0.028(2) 0.030(2) 0.0001(17) -0.0061(19) -0.0005(18)
C1 0.040(3) 0.033(3) 0.018(2) 0.0014(19) 0.004(2) 0.002(2)
C2 0.045(3) 0.033(3) 0.018(2) 0.003(2) -0.001(2) 0.000(2)
C3 0.034(3) 0.033(3) 0.022(2) -0.005(2) -0.001(2) -0.001(2)
C4 0.043(4) 0.078(5) 0.055(4) -0.018(3) -0.014(3) 0.005(3)
C5 0.057(4) 0.046(4) 0.048(4) -0.004(3) -0.010(3) 0.023(3)
C6 0.046(3) 0.033(3) 0.037(3) 0.000(2) 0.008(2) -0.016(2)
C7 0.028(3) 0.082(5) 0.050(4) -0.016(3) 0.023(3) -0.013(3)
C8 0.042(3) 0.030(3) 0.031(3) -0.005(2) 0.001(2) 0.001(2)
C9 0.034(3) 0.032(3) 0.028(3) -0.002(2) 0.008(2) 0.002(2)
C10 0.035(3) 0.020(2) 0.023(2) 0.0032(18) -0.0008(19) -0.0030(19)
C11 0.051(3) 0.026(3) 0.066(4) -0.015(3) 0.001(3) -0.008(3)
C12 0.039(3) 0.040(3) 0.043(3) -0.004(3) -0.009(2) -0.006(2)
C13 0.040(3) 0.039(3) 0.034(3) -0.003(2) -0.007(2) 0.013(2)
C14 0.046(3) 0.036(3) 0.032(3) -0.009(2) 0.006(2) 0.000(2)
C15 0.046(3) 0.030(3) 0.025(3) 0.001(2) 0.000(2) 0.003(2)
C16 0.053(3) 0.028(3) 0.024(3) -0.002(2) 0.002(2) 0.001(2)
C17 0.029(2) 0.024(2) 0.030(3) 0.003(2) 0.0033(19) 0.0030(19)
C18 0.058(4) 0.030(3) 0.061(4) 0.010(3) -0.001(3) 0.003(3)
C19 0.057(4) 0.032(3) 0.058(4) -0.002(3) -0.005(3) -0.006(3)
C20 0.056(4) 0.049(3) 0.029(3) 0.012(3) 0.004(3) 0.004(3)
C21 0.042(3) 0.031(3) 0.027(3) -0.003(2) -0.005(2) 0.003(2)
C22 0.042(3) 0.025(2) 0.028(3) 0.000(2) -0.002(2) -0.001(2)
C23 0.065(4) 0.038(3) 0.029(3) -0.005(3) 0.014(3) -0.001(3)

loop_
_atom_type_symbol
_atom_type_description
_atom_type_scat_dispersion_real
_atom_type_scat_dispersion_imag
_atom_type_scat_source
C C 0.0033 0.0016 'International Tables Vol C Tables 4.2.6.8 and 6.1.1.4'
H H 0.0000 0.0000 'International Tables Vol C Tables 4.2.6.8 and 6.1.1.4'
N N 0.0061 0.0033 'International Tables Vol C Tables 4.2.6.8 and 6.1.1.4'
O O 0.0106 0.0060 'International Tables Vol C Tables 4.2.6.8 and 6.1.1.4'
Cl Cl 0.1484 0.1585 'International Tables Vol C Tables 4.2.6.8 and 6.1.1.4'
Cu Cu 0.3201 1.2651 'International Tables Vol C Tables 4.2.6.8 and 6.1.1.4'

loop_
_geom_angle_atom_site_label_1
_geom_angle_atom_site_label_2
_geom_angle_atom_site_label_3
_geom_angle
_geom_angle_site_symmetry_1
_geom_angle_site_symmetry_3
_geom_angle_publ_flag
N11 Cu1 N2 98.08(16) . . ?
N11 Cu1 N5 93.94(16) . . ?
N2 Cu1 N5 117.54(16) . . ?
N11 Cu1 N1 177.62(17) . . ?
N2 Cu1 N1 83.15(16) . . ?
N5 Cu1 N1 83.69(16) . . ?
N11 Cu1 N8 98.45(16) . . ?
N2 Cu1 N8 117.67(16) . . ?
N5 Cu1 N8 120.62(16) . . ?
N1 Cu1 N8 82.71(16) . . ?
O4 Cl1 O3 109.5(6) . . ?
O4 Cl1 O2 112.9(5) . . ?
O3 Cl1 O2 108.5(5) . . ?
O4 Cl1 O1 109.6(6) . . ?
O3 Cl1 O1 106.4(6) . . ?
O2 Cl1 O1 109.7(5) . . ?
O6 Cl2 O8 109.6(3) . . ?
O6 Cl2 O5 109.4(3) . . ?
O8 Cl2 O5 109.6(3) . . ?
O6 Cl2 O7 109.8(3) . . ?
O8 Cl2 O7 109.0(3) . . ?
O5 Cl2 O7 109.5(3) . . ?
C15 N1 C8 112.0(4) . . ?
C15 N1 C1 110.5(4) . . ?
C8 N1 C1 112.2(4) . . ?
C15 N1 Cu1 107.7(3) . . ?
C8 N1 Cu1 106.9(3) . . ?
C1 N1 Cu1 107.3(3) . . ?
C3 N2 C2 118.5(4) . . ?
C3 N2 Cu1 132.1(3) . . ?
C2 N2 Cu1 109.3(3) . . ?
C3 N3 C5 122.2(5) . . ?
C3 N3 C4 121.0(5) . . ?
C5 N3 C4 116.7(5) . . ?
C3 N4 C6 121.5(4) . . ?
C3 N4 C7 122.0(5) . . ?
C6 N4 C7 116.3(5) . . ?
C10 N5 C9 120.2(4) . . ?
C10 N5 Cu1 132.3(3) . . ?
C9 N5 Cu1 107.2(3) . . ?
C10 N6 C12 122.1(4) . . ?
C10 N6 C11 122.4(4) . . ?
C12 N6 C11 115.4(4) . . ?
C10 N7 C14 122.8(4) . . ?
C10 N7 C13 121.5(4) . . ?
C14 N7 C13 115.6(4) . . ?
C17 N8 C16 118.5(4) . . ?
C17 N8 Cu1 133.5(3) . . ?
C16 N8 Cu1 107.8(3) . . ?
C17 N9 C18 121.4(5) . . ?
C17 N9 C19 123.1(5) . . ?
C18 N9 C19 115.4(5) . . ?
C17 N10 C20 122.6(5) . . ?
C17 N10 C21 120.3(4) . . ?
C20 N10 C21 116.3(4) . . ?
C22 N11 Cu1 170.8(4) . . ?
N1 C1 C2 111.0(4) . . ?
N2 C2 C1 105.9(4) . . ?
N2 C3 N4 120.3(5) . . ?
N2 C3 N3 124.1(5) . . ?
N4 C3 N3 115.6(5) . . ?
N1 C8 C9 110.1(4) . . ?
N5 C9 C8 105.6(4) . . ?
N5 C10 N7 120.5(4) . . ?
N5 C10 N6 122.7(4) . . ?
N7 C10 N6 116.8(4) . . ?
N1 C15 C16 110.4(4) . . ?
N8 C16 C15 105.9(4) . . ?
N8 C17 N10 120.7(4) . . ?
N8 C17 N9 123.4(5) . . ?
N10 C17 N9 115.9(4) . . ?
N11 C22 C23 178.8(6) . . ?

loop_
_geom_bond_atom_site_label_1
_geom_bond_atom_site_label_2
_geom_bond_distance
_geom_bond_site_symmetry_2
_geom_bond_publ_flag
Cu1 N11 2.002(5) . ?
Cu1 N2 2.054(4) . ?
Cu1 N5 2.057(4) . ?
Cu1 N1 2.078(5) . ?
Cu1 N8 2.082(4) . ?
Cl1 O4 1.373(6) . ?
Cl1 O3 1.386(6) . ?
Cl1 O2 1.424(6) . ?
Cl1 O1 1.428(8) . ?
Cl2 O6 1.428(5) . ?
Cl2 O8 1.435(4) . ?
Cl2 O5 1.435(5) . ?
Cl2 O7 1.441(4) . ?
N1 C15 1.473(6) . ?
N1 C8 1.478(7) . ?
N1 C1 1.479(6) . ?
N2 C3 1.312(7) . ?
N2 C2 1.461(6) . ?
N3 C3 1.367(7) . ?
N3 C5 1.451(8) . ?
N3 C4 1.466(8) . ?
N4 C3 1.365(7) . ?
N4 C6 1.448(7) . ?
N4 C7 1.457(7) . ?
N5 C10 1.314(6) . ?
N5 C9 1.462(6) . ?
N6 C10 1.363(6) . ?
N6 C12 1.452(7) . ?
N6 C11 1.454(7) . ?
N7 C10 1.350(6) . ?
N7 C14 1.440(6) . ?
N7 C13 1.457(6) . ?
N8 C17 1.299(6) . ?
N8 C16 1.464(6) . ?
N9 C17 1.374(6) . ?
N9 C18 1.448(7) . ?
N9 C19 1.456(7) . ?
N10 C17 1.356(6) . ?
N10 C20 1.451(7) . ?
N10 C21 1.455(7) . ?
N11 C22 1.156(7) . ?
C1 C2 1.508(7) . ?
C8 C9 1.519(7) . ?
C15 C16 1.506(7) . ?
C22 C23 1.432(8) . ?

loop_
_geom_torsion_atom_site_label_1
_geom_torsion_atom_site_label_2
_geom_torsion_atom_site_label_3
_geom_torsion_atom_site_label_4
_geom_torsion
_geom_torsion_site_symmetry_1
_geom_torsion_site_symmetry_2
_geom_torsion_site_symmetry_3
_geom_torsion_site_symmetry_4
_geom_torsion_publ_flag
N11 Cu1 N1 C15 -111(4) . . . . ?
N2 Cu1 N1 C15 127.4(3) . . . . ?
N5 Cu1 N1 C15 -113.8(3) . . . . ?
N8 Cu1 N1 C15 8.3(3) . . . . ?
N11 Cu1 N1 C8 9(4) . . . . ?
N2 Cu1 N1 C8 -112.1(3) . . . . ?
N5 Cu1 N1 C8 6.7(3) . . . . ?
N8 Cu1 N1 C8 128.8(3) . . . . ?
N11 Cu1 N1 C1 130(4) . . . . ?
N2 Cu1 N1 C1 8.4(3) . . . . ?
N5 Cu1 N1 C1 127.2(3) . . . . ?
N8 Cu1 N1 C1 -110.7(3) . . . . ?
N11 Cu1 N2 C3 18.3(5) . . . . ?
N5 Cu1 N2 C3 117.0(4) . . . . ?
N1 Cu1 N2 C3 -163.8(5) . . . . ?
N8 Cu1 N2 C3 -85.7(5) . . . . ?
N11 Cu1 N2 C2 -157.6(3) . . . . ?
N5 Cu1 N2 C2 -58.9(3) . . . . ?
N1 Cu1 N2 C2 20.3(3) . . . . ?
N8 Cu1 N2 C2 98.4(3) . . . . ?
N11 Cu1 N5 C10 16.5(5) . . . . ?
N2 Cu1 N5 C10 -84.7(5) . . . . ?
N1 Cu1 N5 C10 -163.6(5) . . . . ?
N8 Cu1 N5 C10 118.8(4) . . . . ?
N11 Cu1 N5 C9 -156.4(3) . . . . ?
N2 Cu1 N5 C9 102.4(3) . . . . ?
N1 Cu1 N5 C9 23.5(3) . . . . ?
N8 Cu1 N5 C9 -54.1(4) . . . . ?
N11 Cu1 N8 C17 14.5(5) . . . . ?
N2 Cu1 N8 C17 118.3(5) . . . . ?
N5 Cu1 N8 C17 -85.2(5) . . . . ?
N1 Cu1 N8 C17 -163.4(5) . . . . ?
N11 Cu1 N8 C16 -160.6(3) . . . . ?
N2 Cu1 N8 C16 -56.8(4) . . . . ?
N5 Cu1 N8 C16 99.7(3) . . . . ?
N1 Cu1 N8 C16 21.5(3) . . . . ?
N2 Cu1 N11 C22 128(3) . . . . ?
N5 Cu1 N11 C22 9(3) . . . . ?
N1 Cu1 N11 C22 6(6) . . . . ?
N8 Cu1 N11 C22 -113(3) . . . . ?
C15 N1 C1 C2 -152.9(4) . . . . ?
C8 N1 C1 C2 81.4(5) . . . . ?
Cu1 N1 C1 C2 -35.7(4) . . . . ?
C3 N2 C2 C1 139.6(4) . . . . ?
Cu1 N2 C2 C1 -43.9(4) . . . . ?
N1 C1 C2 N2 53.3(5) . . . . ?
C2 N2 C3 N4 -155.1(5) . . . . ?
Cu1 N2 C3 N4 29.3(7) . . . . ?
C2 N2 C3 N3 24.5(7) . . . . ?
Cu1 N2 C3 N3 -151.1(4) . . . . ?
C6 N4 C3 N2 35.4(7) . . . . ?
C7 N4 C3 N2 -139.4(5) . . . . ?
C6 N4 C3 N3 -144.2(5) . . . . ?
C7 N4 C3 N3 41.0(7) . . . . ?
C5 N3 C3 N2 35.0(8) . . . . ?
C4 N3 C3 N2 -141.0(6) . . . . ?
C5 N3 C3 N4 -145.4(5) . . . . ?
C4 N3 C3 N4 38.6(7) . . . . ?
C15 N1 C8 C9 82.3(5) . . . . ?
C1 N1 C8 C9 -152.8(4) . . . . ?
Cu1 N1 C8 C9 -35.5(5) . . . . ?
C10 N5 C9 C8 138.2(4) . . . . ?
Cu1 N5 C9 C8 -47.9(4) . . . . ?
N1 C8 C9 N5 56.5(5) . . . . ?
C9 N5 C10 N7 -148.7(4) . . . . ?
Cu1 N5 C10 N7 39.1(7) . . . . ?
C9 N5 C10 N6 29.6(7) . . . . ?
Cu1 N5 C10 N6 -142.5(4) . . . . ?
C14 N7 C10 N5 -146.9(5) . . . . ?
C13 N7 C10 N5 30.6(7) . . . . ?
C14 N7 C10 N6 34.7(7) . . . . ?
C13 N7 C10 N6 -147.9(5) . . . . ?
C12 N6 C10 N5 34.7(7) . . . . ?
C11 N6 C10 N5 -141.9(5) . . . . ?
C12 N6 C10 N7 -146.9(5) . . . . ?
C11 N6 C10 N7 36.6(7) . . . . ?
C8 N1 C15 C16 -153.9(4) . . . . ?
C1 N1 C15 C16 80.3(5) . . . . ?
Cu1 N1 C15 C16 -36.7(5) . . . . ?
C17 N8 C16 C15 138.1(5) . . . . ?
Cu1 N8 C16 C15 -46.0(5) . . . . ?
N1 C15 C16 N8 55.8(5) . . . . ?
C16 N8 C17 N10 -150.7(5) . . . . ?
Cu1 N8 C17 N10 34.6(7) . . . . ?
C16 N8 C17 N9 27.8(7) . . . . ?
Cu1 N8 C17 N9 -146.9(4) . . . . ?
C20 N10 C17 N8 -139.6(5) . . . . ?
C21 N10 C17 N8 30.2(7) . . . . ?
C20 N10 C17 N9 41.8(7) . . . . ?
C21 N10 C17 N9 -148.4(5) . . . . ?
C18 N9 C17 N8 -140.5(6) . . . . ?
C19 N9 C17 N8 35.2(8) . . . . ?
C18 N9 C17 N10 38.1(7) . . . . ?
C19 N9 C17 N10 -146.3(5) . . . . ?
Cu1 N11 C22 C23 36(29) . . . . ?
